data_2212921
loop_
_publ_author_name
'Stanford, Daniel J.'
'Fernandez, Richard A.'
'Zeller, Matthias'
'Hunter, Allen D.'

_publ_section_title
;
 <i>N</i>-(3-Phenylpropyl)guanidinium bromide
;
_journal_coeditor_code HG2211
_journal_issue 4
_journal_name_full 'Acta Crystallographica Section E'
_journal_page_first o1934
_journal_page_last o1936
_journal_paper_doi 10.1107/S160053680701238X
_journal_volume 63
_journal_year 2007
_chemical_formula_iupac 'C10 H16 N3 +, Br -'
_chemical_formula_moiety 'C10 H16 N3 +, Br -'
_chemical_formula_sum 'C10 H16 Br N3'
_chemical_formula_weight 258.17
_chemical_name_systematic
;
N-(3-Phenylpropyl)guanidinium bromide
;
_space_group_IT_number 9
_symmetry_cell_setting monoclinic
_symmetry_space_group_name_Hall 'C -2yc'
_symmetry_space_group_name_H-M 'C 1 c 1'
_atom_sites_solution_hydrogens geom
_atom_sites_solution_primary direct
_atom_sites_solution_secondary difmap
_audit_creation_method SHELXL-97
_cell_angle_alpha 90.00
_cell_angle_beta 111.056(3)
_cell_angle_gamma 90.00
_cell_formula_units_Z 4
_cell_length_a 10.5205(18)
_cell_length_b 11.784(2)
_cell_length_c 10.3702(17)
_cell_measurement_reflns_used 5032
_cell_measurement_temperature 100(2)
_cell_measurement_theta_max 30.53
_cell_measurement_theta_min 2.70
_cell_volume 1199.8(4)
_computing_cell_refinement 'SAINT-Plus (Bruker, 2003)'
_computing_data_collection 'SMART (Bruker, 2002)'
_computing_data_reduction SAINT-Plus
_computing_molecular_graphics SHELXTL
_computing_publication_material SHELXTL
_computing_structure_refinement SHELXTL
_computing_structure_solution 'SHELXTL (Bruker, 2003)'
_diffrn_ambient_temperature 100(2)
_diffrn_measured_fraction_theta_full 0.992
_diffrn_measured_fraction_theta_max 0.992
_diffrn_measurement_device_type 'Bruker SMART APEX CCD'
_diffrn_measurement_method \w
_diffrn_radiation_monochromator graphite
_diffrn_radiation_source 'fine-focus sealed tube'
_diffrn_radiation_type MoK\a
_diffrn_radiation_wavelength 0.71073
_diffrn_reflns_av_R_equivalents 0.0523
_diffrn_reflns_av_sigmaI/netI 0.0829
_diffrn_reflns_limit_h_max 14
_diffrn_reflns_limit_h_min -13
_diffrn_reflns_limit_k_max 15
_diffrn_reflns_limit_k_min -15
_diffrn_reflns_limit_l_max 13
_diffrn_reflns_limit_l_min -13
_diffrn_reflns_number 5112
_diffrn_reflns_theta_full 28.25
_diffrn_reflns_theta_max 28.25
_diffrn_reflns_theta_min 2.70
_diffrn_standards_decay_% 0
_diffrn_standards_number 0
_exptl_absorpt_coefficient_mu 3.395
_exptl_absorpt_correction_T_max 0.934
_exptl_absorpt_correction_T_min 0.299
_exptl_absorpt_correction_type multi-scan
_exptl_absorpt_process_details '(SADABS in SAINT-Plus; Bruker, 2003)'
_exptl_crystal_colour colorless
_exptl_crystal_density_diffrn 1.429
_exptl_crystal_density_method 'not measured'
_exptl_crystal_description plate
_exptl_crystal_F_000 528
_exptl_crystal_size_max 0.33
_exptl_crystal_size_mid 0.23
_exptl_crystal_size_min 0.02
_refine_diff_density_max 2.194
_refine_diff_density_min -0.789
_refine_ls_abs_structure_details 'Flack (1983), 1246 Friedel pairs'
_refine_ls_abs_structure_Flack 0.09(3)
_refine_ls_extinction_method none
_refine_ls_goodness_of_fit_ref 1.144
_refine_ls_hydrogen_treatment constr
_refine_ls_matrix_type full
_refine_ls_number_parameters 128
_refine_ls_number_reflns 2724
_refine_ls_number_restraints 2
_refine_ls_restrained_S_all 1.143
_refine_ls_R_factor_all 0.0630
_refine_ls_R_factor_gt 0.0583
_refine_ls_shift/su_max 0.000
_refine_ls_shift/su_mean 0.000
_refine_ls_structure_factor_coef Fsqd
_refine_ls_weighting_details 'calc w=1/[\s^2^(Fo^2^)+(0.0309P)^2^+7.8027P] where P=(Fo^2^+2Fc^2^)/3'
_refine_ls_weighting_scheme calc
_refine_ls_wR_factor_gt 0.1394
_refine_ls_wR_factor_ref 0.1412
_reflns_number_gt 2501
_reflns_number_total 2724
_reflns_threshold_expression I>2\s(I)
_cod_data_source_file hg2211.cif
_cod_data_source_block I
_cod_depositor_comments
;
The following automatic conversions were performed:
'_symmetry_cell_setting' value 'Monoclinic' changed to 'monoclinic'
according to '/home/saulius/struct/CIF-dictionaries/cif_core.dic'
dictionary named 'cif_core.dic' version 2.4.1 from 2010-06-29.

Automatic conversion script
Id: cif_fix_enum 1527 2010-12-29 10:47:43Z saulius 

The following automatic conversions were performed:

'_symmetry_cell_setting' value 'Monoclinic' changed to 'monoclinic'
according to /home/saulius/struct/CIF-dictionaries/cif_core.dic
dictionary named 'cif_core.dic' version 2.4.1 from 2010-06-29.

Automatic conversion script
Id: cif_fix_values 1715 2011-07-08 13:25:40Z adriana 
;
_cod_original_cell_volume 1199.8(3)
_cod_original_sg_symbol_H-M 'C c'
_cod_database_code 2212921
_cod_database_fobs_code 2212921

loop_
_symmetry_equiv_pos_as_xyz
'x, y, z'
'x, -y, z+1/2'
'x+1/2, y+1/2, z'
'x+1/2, -y+1/2, z+1/2'

loop_
_atom_site_type_symbol
_atom_site_label
_atom_site_fract_x
_atom_site_fract_y
_atom_site_fract_z
_atom_site_U_iso_or_equiv
_atom_site_adp_type
_atom_site_calc_flag
_atom_site_refinement_flags
_atom_site_occupancy
Br Br1 0.71055(8) 0.87770(5) 0.18953(8) 0.02567(18) Uani d . 1
C C1 0.3989(7) 0.3219(5) 0.5799(7) 0.0221(13) Uani d . 1
C C2 0.4699(7) 0.3874(6) 0.8195(7) 0.0245(14) Uani d . 1
H H2A 0.3862 0.3679 0.8374 0.029 Uiso calc R 1
H H2B 0.4638 0.4681 0.7914 0.029 Uiso calc R 1
C C3 0.5931(10) 0.3703(6) 0.9501(8) 0.0237(16) Uani d . 1
H H3A 0.6761 0.3951 0.9341 0.028 Uiso calc R 1
H H3B 0.6031 0.2887 0.9743 0.028 Uiso calc R 1
C C4 0.5783(8) 0.4381(7) 1.0694(9) 0.0316(16) Uani d . 1
H H4A 0.5726 0.5198 1.0460 0.038 Uiso calc R 1
H H4B 0.4921 0.4162 1.0808 0.038 Uiso calc R 1
C C5 0.6925(8) 0.4200(6) 1.2018(9) 0.0241(17) Uani d . 1
C C6 0.6836(9) 0.3459(7) 1.3034(8) 0.0331(17) Uani d . 1
H H6 0.6016 0.3047 1.2869 0.040 Uiso calc R 1
C C7 0.7898(12) 0.3308(9) 1.4260(9) 0.040(2) Uani d . 1
H H7 0.7808 0.2778 1.4912 0.048 Uiso calc R 1
C C8 0.9082(11) 0.3904(8) 1.4565(9) 0.040(2) Uani d . 1
H H8 0.9805 0.3811 1.5428 0.048 Uiso calc R 1
C C9 0.9203(9) 0.4651(8) 1.3575(9) 0.0374(18) Uani d . 1
H H9 1.0024 0.5067 1.3759 0.045 Uiso calc R 1
C C10 0.8159(8) 0.4793(7) 1.2346(9) 0.0327(16) Uani d . 1
H H10 0.8268 0.5309 1.1690 0.039 Uiso calc R 1
N N1 0.2952(6) 0.3952(4) 0.5380(6) 0.0213(11) Uani d . 1
H H1A 0.2803 0.4411 0.5979 0.026 Uiso calc R 1
H H1B 0.2418 0.3975 0.4504 0.026 Uiso calc R 1
N N2 0.4190(6) 0.2529(5) 0.4873(6) 0.0253(12) Uani d . 1
H H2C 0.4867 0.2040 0.5134 0.030 Uiso calc R 1
H H2D 0.3647 0.2563 0.4002 0.030 Uiso calc R 1
N N3 0.4797(6) 0.3163(5) 0.7087(6) 0.0215(12) Uani d . 1
H H3 0.5455 0.2656 0.7305 0.026 Uiso calc R 1

loop_
_atom_site_aniso_label
_atom_site_aniso_U_11
_atom_site_aniso_U_22
_atom_site_aniso_U_33
_atom_site_aniso_U_12
_atom_site_aniso_U_13
_atom_site_aniso_U_23
Br1 0.0275(3) 0.0243(3) 0.0219(3) -0.0115(4) 0.0049(2) 0.0053(4)
C1 0.019(3) 0.016(3) 0.030(4) -0.003(2) 0.007(3) 0.000(3)
C2 0.025(3) 0.023(3) 0.026(4) 0.004(3) 0.009(3) 0.004(3)
C3 0.027(4) 0.022(4) 0.018(4) 0.005(3) 0.003(3) 0.007(3)
C4 0.033(4) 0.032(4) 0.031(4) 0.012(3) 0.012(4) -0.003(3)
C5 0.016(4) 0.033(3) 0.019(4) 0.006(3) 0.002(3) -0.005(3)
C6 0.041(4) 0.030(4) 0.032(4) -0.001(3) 0.018(4) -0.005(3)
C7 0.063(7) 0.037(5) 0.020(4) 0.011(5) 0.013(4) 0.001(4)
C8 0.043(5) 0.042(5) 0.026(5) 0.016(4) 0.002(4) -0.011(4)
C9 0.031(4) 0.045(5) 0.038(5) 0.005(4) 0.015(4) -0.010(4)
C10 0.033(4) 0.034(4) 0.033(4) 0.001(3) 0.014(4) -0.004(3)
N1 0.022(3) 0.017(3) 0.020(3) 0.002(2) 0.002(2) -0.002(2)
N2 0.027(3) 0.023(3) 0.022(3) 0.005(2) 0.003(3) -0.002(2)
N3 0.021(3) 0.015(3) 0.027(3) 0.007(2) 0.006(2) -0.001(2)

loop_
_atom_type_symbol
_atom_type_description
_atom_type_scat_dispersion_real
_atom_type_scat_dispersion_imag
_atom_type_scat_source
C C 0.0033 0.0016 'International Tables Vol C Tables 4.2.6.8 and 6.1.1.4'
H H 0.0000 0.0000 'International Tables Vol C Tables 4.2.6.8 and 6.1.1.4'
N N 0.0061 0.0033 'International Tables Vol C Tables 4.2.6.8 and 6.1.1.4'
Br Br -0.2901 2.4595 'International Tables Vol C Tables 4.2.6.8 and 6.1.1.4'

loop_
_geom_angle_atom_site_label_1
_geom_angle_atom_site_label_2
_geom_angle_atom_site_label_3
_geom_angle
_geom_angle_publ_flag
N3 C1 N2 119.6(6) y
N3 C1 N1 121.5(6) y
N2 C1 N1 118.9(6) y
N3 C2 C3 110.4(6) y
N3 C2 H2A 109.6 ?
C3 C2 H2A 109.6 ?
N3 C2 H2B 109.6 ?
C3 C2 H2B 109.6 ?
H2A C2 H2B 108.1 ?
C2 C3 C4 110.5(7) ?
C2 C3 H3A 109.5 ?
C4 C3 H3A 109.5 ?
C2 C3 H3B 109.5 ?
C4 C3 H3B 109.5 ?
H3A C3 H3B 108.1 ?
C5 C4 C3 113.0(6) ?
C5 C4 H4A 109.0 ?
C3 C4 H4A 109.0 ?
C5 C4 H4B 109.0 ?
C3 C4 H4B 109.0 ?
H4A C4 H4B 107.8 ?
C6 C5 C10 115.8(8) ?
C6 C5 C4 122.5(7) ?
C10 C5 C4 121.7(7) ?
C7 C6 C5 121.8(8) ?
C7 C6 H6 119.1 ?
C5 C6 H6 119.1 ?
C8 C7 C6 121.4(9) ?
C8 C7 H7 119.3 ?
C6 C7 H7 119.3 ?
C7 C8 C9 118.2(9) ?
C7 C8 H8 120.9 ?
C9 C8 H8 120.9 ?
C10 C9 C8 120.7(9) ?
C10 C9 H9 119.6 ?
C8 C9 H9 119.6 ?
C9 C10 C5 122.1(9) ?
C9 C10 H10 119.0 ?
C5 C10 H10 119.0 ?
C1 N1 H1A 120.0 ?
C1 N1 H1B 120.0 ?
H1A N1 H1B 120.0 ?
C1 N2 H2C 120.0 ?
C1 N2 H2D 120.0 ?
H2C N2 H2D 120.0 ?
C1 N3 C2 125.1(6) ?
C1 N3 H3 117.4 ?
C2 N3 H3 117.4 ?

loop_
_geom_bond_atom_site_label_1
_geom_bond_atom_site_label_2
_geom_bond_distance
_geom_bond_publ_flag
C1 N3 1.302(9) y
C1 N2 1.331(9) y
C1 N1 1.335(9) y
C2 N3 1.455(9) y
C2 C3 1.515(11) ?
C2 H2A 0.9900 ?
C2 H2B 0.9900 ?
C3 C4 1.527(11) ?
C3 H3A 0.9900 ?
C3 H3B 0.9900 ?
C4 C5 1.480(13) ?
C4 H4A 0.9900 ?
C4 H4B 0.9900 ?
C5 C6 1.398(11) ?
C5 C10 1.404(11) ?
C6 C7 1.369(13) ?
C6 H6 0.9500 ?
C7 C8 1.364(15) ?
C7 H7 0.9500 ?
C8 C9 1.393(14) ?
C8 H8 0.9500 ?
C9 C10 1.361(13) ?
C9 H9 0.9500 ?
C10 H10 0.9500 ?
N1 H1A 0.8800 ?
N1 H1B 0.8800 ?
N2 H2C 0.8800 ?
N2 H2D 0.8800 ?
N3 H3 0.8800 ?

loop_
_geom_hbond_atom_site_label_D
_geom_hbond_atom_site_label_H
_geom_hbond_atom_site_label_A
_geom_hbond_site_symmetry_A
_geom_hbond_distance_DH
_geom_hbond_distance_HA
_geom_hbond_distance_DA
_geom_hbond_angle_DHA
N1 H1A Br1 4_465 0.88 2.55 3.382(5) 157.9
N1 H1B Br1 3_445 0.88 2.62 3.403(6) 149.4
N2 H2C Br1 2_565 0.88 2.59 3.399(6) 152.8
N2 H2D Br1 3_445 0.88 2.63 3.412(6) 149.1
N3 H3 Br1 2_565 0.88 2.56 3.393(5) 157.1

loop_
_geom_torsion_atom_site_label_1
_geom_torsion_atom_site_label_2
_geom_torsion_atom_site_label_3
_geom_torsion_atom_site_label_4
_geom_torsion
N3 C2 C3 C4 -175.9(6)
C2 C3 C4 C5 177.0(6)
C3 C4 C5 C6 -99.5(8)
C3 C4 C5 C10 82.4(9)
C10 C5 C6 C7 -1.1(11)
C4 C5 C6 C7 -179.4(7)
C5 C6 C7 C8 2.0(13)
C6 C7 C8 C9 -1.8(13)
C7 C8 C9 C10 0.9(12)
C8 C9 C10 C5 -0.1(11)
C6 C5 C10 C9 0.2(10)
C4 C5 C10 C9 178.5(7)
N2 C1 N3 C2 179.3(6)
N1 C1 N3 C2 -1.0(10)
C3 C2 N3 C1 -171.0(6)

loop_
_cod_related_entry_id
_cod_related_entry_database
_cod_related_entry_code
1 ChemSpider 30655195
